data_7209535
loop_
_publ_author_name
'Imakubo, Tatsuro'
'Murayama, Ryosuke'

_publ_section_title
;
 Solvent dependence of crystal morphology, donor/anion ratio and
 electrical conductivity in a series of hexagonal supramolecular organic
 conductors based on diiodo(pyrazino)tetrathiafulvalene (DIP)
;
_journal_issue 16
_journal_name_full CrystEngComm
_journal_page_first 3072
_journal_paper_doi 10.1039/c2ce26739j
_journal_volume 15
_journal_year 2013
_chemical_formula_moiety (C8H2N2I2S4)3(PF6)0.62(C2H6O)0.66
_chemical_formula_sum 'C25.32 H9.96 F3.72 I6 N6 O0.66 P0.62 S12'
_chemical_formula_weight 1644.86
_chemical_name_common (DIP)3(PF6)0.62(EtOH)0.66
_chemical_name_systematic
;
?
;
_space_group_IT_number 193
_symmetry_cell_setting hexagonal
_symmetry_space_group_name_Hall '-P 6c 2'
_symmetry_space_group_name_H-M 'P 63/m c m'
_atom_sites_solution_hydrogens geom
_atom_sites_solution_primary direct
_atom_sites_solution_secondary difmap
_audit_creation_method SHELXL-97
_cell_angle_alpha 90.00
_cell_angle_beta 90.00
_cell_angle_gamma 120.00
_cell_formula_units_Z 2
_cell_length_a 20.0590(6)
_cell_length_b 20.0590(6)
_cell_length_c 7.1686(4)
_cell_measurement_reflns_used 9106
_cell_measurement_temperature 293(2)
_cell_measurement_theta_max 28.15
_cell_measurement_theta_min 2.34
_cell_volume 2497.95(17)
_computing_cell_refinement 'Bruker SMART'
_computing_data_collection 'Bruker SMART'
_computing_data_reduction 'Bruker SAINT'
_computing_molecular_graphics 'Bruker SHELXTL'
_computing_publication_material 'Bruker SHELXTL'
_computing_structure_refinement 'SHELXL-97 (Sheldrick, 1997)'
_computing_structure_solution 'SHELXS-97 (Sheldrick, 1990)'
_diffrn_ambient_temperature 293(2)
_diffrn_detector_area_resol_mean 8.366
_diffrn_measured_fraction_theta_full 1.000
_diffrn_measured_fraction_theta_max 1.000
_diffrn_measurement_device_type 'CCD area detector'
_diffrn_measurement_method 'phi and omega scans'
_diffrn_radiation_monochromator graphite
_diffrn_radiation_source 'fine-focus sealed tube'
_diffrn_radiation_type MoK\a
_diffrn_radiation_wavelength 0.71073
_diffrn_reflns_av_R_equivalents 0.0465
_diffrn_reflns_av_sigmaI/netI 0.0102
_diffrn_reflns_limit_h_max 26
_diffrn_reflns_limit_h_min -26
_diffrn_reflns_limit_k_max 26
_diffrn_reflns_limit_k_min -26
_diffrn_reflns_limit_l_max 9
_diffrn_reflns_limit_l_min -9
_diffrn_reflns_number 50571
_diffrn_reflns_theta_full 28.29
_diffrn_reflns_theta_max 28.29
_diffrn_reflns_theta_min 1.17
_exptl_absorpt_coefficient_mu 4.288
_exptl_absorpt_correction_type none
_exptl_crystal_colour black
_exptl_crystal_density_diffrn 2.163
_exptl_crystal_density_meas ?
_exptl_crystal_density_method 'not measured'
_exptl_crystal_description rod
_exptl_crystal_F_000 1507
_exptl_crystal_size_max 0.17
_exptl_crystal_size_mid 0.15
_exptl_crystal_size_min 0.14
_refine_diff_density_max 2.045
_refine_diff_density_min -1.719
_refine_diff_density_rms 0.216
_refine_ls_extinction_coef 0.0019(3)
_refine_ls_extinction_expression Fc^*^=kFc[1+0.001xFc^2^\l^3^/sin(2\q)]^-1/4^
_refine_ls_extinction_method SHELXL
_refine_ls_goodness_of_fit_ref 1.225
_refine_ls_hydrogen_treatment mixed
_refine_ls_matrix_type full
_refine_ls_number_parameters 66
_refine_ls_number_reflns 1180
_refine_ls_number_restraints 91
_refine_ls_restrained_S_all 1.218
_refine_ls_R_factor_all 0.0450
_refine_ls_R_factor_gt 0.0424
_refine_ls_shift/su_max 0.001
_refine_ls_shift/su_mean 0.000
_refine_ls_structure_factor_coef Fsqd
_refine_ls_weighting_details 'calc w=1/[\s^2^(Fo^2^)+(0.0710P)^2^+16.4149P] where P=(Fo^2^+2Fc^2^)/3'
_refine_ls_weighting_scheme calc
_refine_ls_wR_factor_gt 0.1435
_refine_ls_wR_factor_ref 0.1458
_reflns_number_gt 1104
_reflns_number_total 1180
_reflns_threshold_expression >2sigma(I)
_cod_data_source_file c2ce26739j.txt
_cod_data_source_block m561
_cod_depositor_comments
;
The following automatic conversions were performed:

'_symmetry_cell_setting' value 'Hexagonal' changed to 'hexagonal'
according to /home/saulius/struct/CIF-dictionaries/cif_core.dic
dictionary named 'cif_core.dic' version 2.4.2 from 2011-04-26.

Automatic conversion script
Id: cif_fix_values 1891 2012-01-12 08:04:46Z andrius 

The following automatic conversions were performed:

'_exptl_crystal_density_meas' value 'none' was changed to '?' - the
value is perceived as not measured.

Automatic conversion script
Id: cif_fix_values 3008 2015-01-20 13:52:24Z robertas 
;
_cod_original_sg_symbol_H-M P6(3)/mcm
_cod_database_code 7209535

loop_
_symmetry_equiv_pos_as_xyz
'x, y, z'
'-y, x-y, z'
'-x+y, -x, z'
'-x, -y, z+1/2'
'y, -x+y, z+1/2'
'x-y, x, z+1/2'
'y, x, -z+1/2'
'x-y, -y, -z+1/2'
'-x, -x+y, -z+1/2'
'-y, -x, -z'
'-x+y, y, -z'
'x, x-y, -z'
'-x, -y, -z'
'y, -x+y, -z'
'x-y, x, -z'
'x, y, -z-1/2'
'-y, x-y, -z-1/2'
'-x+y, -x, -z-1/2'
'-y, -x, z-1/2'
'-x+y, y, z-1/2'
'x, x-y, z-1/2'
'y, x, z'
'x-y, -y, z'
'-x, -x+y, z'

loop_
_atom_site_label
_atom_site_type_symbol
_atom_site_fract_x
_atom_site_fract_y
_atom_site_fract_z
_atom_site_U_iso_or_equiv
_atom_site_adp_type
_atom_site_occupancy
_atom_site_symmetry_multiplicity
_atom_site_calc_flag
_atom_site_refinement_flags
I1 I 0.75497(3) 0.64411(3) 0.2500 0.0363(3) Uani 1 2 d SU
S1 S 0.58178(13) 0.49727(12) 0.2500 0.0391(5) Uani 1 2 d SU
S2 S 0.33639(12) 0.42224(12) 0.2500 0.0361(5) Uani 1 2 d SU
N1 N 0.2060(4) 0.2863(5) 0.2500 0.0392(17) Uani 1 2 d SU
C1 C 0.4926(6) 0.4926(6) 0.2500 0.032(2) Uani 1 4 d SU
C2 C 0.4247(6) 0.4247(6) 0.2500 0.031(2) Uani 1 4 d SU
C3 C 0.6360(5) 0.5976(5) 0.2500 0.0331(17) Uani 1 2 d SU
C4 C 0.2818(5) 0.3221(5) 0.2500 0.0318(17) Uani 1 2 d SU
C5 C 0.1698(6) 0.2095(6) 0.2500 0.050(3) Uani 1 2 d SU
H5 H 0.1163 0.1819 0.2500 0.03(3) Uiso 1 2 calc SR
P1 P 0.0000 1.0000 0.0000 0.083(5) Uani 0.50 12 d SPDU
F1 F 0.0644(9) 1.0000 0.138(3) 0.130(8) Uani 0.50 2 d SPDU
O1 O 0.72134(18) 0.4427(4) 0.0000 0.059(2) Uani 1 2 d SU

loop_
_atom_site_aniso_label
_atom_site_aniso_U_11
_atom_site_aniso_U_22
_atom_site_aniso_U_33
_atom_site_aniso_U_23
_atom_site_aniso_U_13
_atom_site_aniso_U_12
I1 0.0278(3) 0.0373(4) 0.0404(4) 0.000 0.000 0.0136(2)
S1 0.0291(10) 0.0281(10) 0.0580(14) 0.000 0.000 0.0128(8)
S2 0.0304(10) 0.0269(10) 0.0518(13) 0.000 0.000 0.0149(8)
N1 0.026(3) 0.036(4) 0.054(5) 0.000 0.000 0.015(3)
C1 0.031(4) 0.031(4) 0.038(5) 0.000 0.000 0.017(5)
C2 0.030(4) 0.030(4) 0.032(5) 0.000 0.000 0.015(5)
C3 0.027(4) 0.030(4) 0.034(4) 0.000 0.000 0.009(3)
C4 0.030(4) 0.032(4) 0.034(4) 0.000 0.000 0.015(3)
C5 0.033(4) 0.039(5) 0.073(7) 0.000 0.000 0.013(4)
P1 0.050(4) 0.050(4) 0.149(13) 0.000 0.000 0.025(2)
F1 0.096(9) 0.119(12) 0.184(15) 0.000 -0.016(10) 0.060(6)
O1 0.078(4) 0.026(3) 0.056(5) 0.000 0.002(4) 0.0129(14)

loop_
_atom_type_symbol
_atom_type_description
_atom_type_scat_dispersion_real
_atom_type_scat_dispersion_imag
_atom_type_scat_source
C C 0.0033 0.0016 'International Tables Vol C Tables 4.2.6.8 and 6.1.1.4'
H H 0.0000 0.0000 'International Tables Vol C Tables 4.2.6.8 and 6.1.1.4'
N N 0.0061 0.0033 'International Tables Vol C Tables 4.2.6.8 and 6.1.1.4'
O O 0.0106 0.0060 'International Tables Vol C Tables 4.2.6.8 and 6.1.1.4'
F F 0.0171 0.0103 'International Tables Vol C Tables 4.2.6.8 and 6.1.1.4'
P P 0.1023 0.0942 'International Tables Vol C Tables 4.2.6.8 and 6.1.1.4'
S S 0.1246 0.1234 'International Tables Vol C Tables 4.2.6.8 and 6.1.1.4'
I I -0.4742 1.8119 'International Tables Vol C Tables 4.2.6.8 and 6.1.1.4'

loop_
_geom_angle_atom_site_label_1
_geom_angle_atom_site_label_2
_geom_angle_atom_site_label_3
_geom_angle
_geom_angle_site_symmetry_1
_geom_angle_site_symmetry_3
C1 S1 C3 95.4(5) . .
C4 S2 C2 94.4(4) . .
C4 N1 C5 116.3(8) . .
C2 C1 S1 122.7(4) . 7
C2 C1 S1 122.7(4) . .
S1 C1 S1 114.7(7) 7 .
C1 C2 S2 121.4(3) . 7
C1 C2 S2 121.4(3) . .
S2 C2 S2 117.2(7) 7 .
C3 C3 S1 117.3(3) 7 .
C3 C3 I1 127.2(2) 7 .
S1 C3 I1 115.5(5) . .
N1 C4 C4 121.8(5) . 7
N1 C4 S2 121.2(7) . .
C4 C4 S2 117.0(3) 7 .
N1 C5 C5 121.9(5) . 7
N1 C5 H5 119.1 . .
C5 C5 H5 119.1 7 .
F1 P1 F1 180.0(12) 14_455 2_675
F1 P1 F1 93.2(13) 14_455 .
F1 P1 F1 86.8(13) 2_675 .
F1 P1 F1 86.8(13) 14_455 15_665
F1 P1 F1 93.2(13) 2_675 15_665
F1 P1 F1 93.2(13) . 15_665
F1 P1 F1 93.2(13) 14_455 3_465
F1 P1 F1 86.8(13) 2_675 3_465
F1 P1 F1 86.8(13) . 3_465
F1 P1 F1 180.000(6) 15_665 3_465
F1 P1 F1 86.8(13) 14_455 13_575
F1 P1 F1 93.2(13) 2_675 13_575
F1 P1 F1 180.000(5) . 13_575
F1 P1 F1 86.8(13) 15_665 13_575
F1 P1 F1 93.2(13) 3_465 13_575
F1 F1 P1 127.5(9) 16_556 .

loop_
_geom_bond_atom_site_label_1
_geom_bond_atom_site_label_2
_geom_bond_distance
_geom_bond_site_symmetry_2
I1 C3 2.083(8) .
S1 C1 1.744(7) .
S1 C3 1.744(9) .
S2 C4 1.742(9) .
S2 C2 1.748(7) .
N1 C4 1.317(11) .
N1 C5 1.336(14) .
C1 C2 1.361(17) .
C1 S1 1.744(7) 7
C2 S2 1.748(7) 7
C3 C3 1.336(19) 7
C4 C4 1.401(16) 7
C5 C5 1.38(2) 7
C5 H5 0.9300 .
P1 F1 1.627(15) 14_455
P1 F1 1.627(15) 2_675
P1 F1 1.627(15) .
P1 F1 1.627(15) 15_665
P1 F1 1.627(15) 3_465
P1 F1 1.627(15) 13_575
F1 F1 1.60(5) 16_556
